data_7059491
loop_
_publ_author_name
'Morita, Masato'
'Yamada, Shigeyuki'
'Konno, Tsutomu'

_publ_section_title
;
 Fluorine-induced emission enhancement of tolanes via formation of tight
 molecular aggregates
;
_journal_issue 17
_journal_name_full 'New Journal of Chemistry'
_journal_page_first 6704
_journal_page_last 6708
_journal_paper_doi 10.1039/D0NJ01268H
_journal_volume 44
_journal_year 2020
_chemical_formula_moiety 'C16 H11 N O'
_chemical_formula_sum 'C16 H11 N O'
_chemical_formula_weight 233.26
_space_group_crystal_system monoclinic
_space_group_IT_number 14
_space_group_name_Hall '-P 2ybc'
_space_group_name_H-M_alt 'P 1 21/c 1'
_atom_sites_solution_hydrogens geom
_atom_sites_solution_primary dual
_audit_creation_date 2019-09-27
_audit_creation_method
;
Olex2 1.3
(compiled Sep 10 2019 10:52:38 for OlexSys, GUI svn.r5938)
;
_audit_update_record
;
2020-02-05 deposited with the CCDC.	2020-04-07 downloaded from the CCDC.
;
_cell_angle_alpha 90
_cell_angle_beta 106.747(5)
_cell_angle_gamma 90
_cell_formula_units_Z 4
_cell_length_a 6.0792(3)
_cell_length_b 7.7395(3)
_cell_length_c 28.2605(15)
_cell_measurement_reflns_used 6237
_cell_measurement_temperature 293
_cell_measurement_theta_max 27.8440
_cell_measurement_theta_min 2.7010
_cell_volume 1273.26(11)
_computing_cell_refinement 'CrysAlisPro 1.171.39.43a (Rigaku OD, 2018)'
_computing_data_collection 'CrysAlisPro 1.171.39.43a (Rigaku OD, 2018)'
_computing_data_reduction 'CrysAlisPro 1.171.39.43a (Rigaku OD, 2018)'
_computing_molecular_graphics 'Olex2 1.3 (Dolomanov et al., 2009)'
_computing_publication_material 'Olex2 1.3 (Dolomanov et al., 2009)'
_computing_structure_refinement 'ShelXL 2018/3 (Sheldrick, 2015)'
_computing_structure_solution 'SHELXT 2018/2 (Sheldrick, 2018)'
_diffrn_ambient_temperature 293
_diffrn_detector 'CCD plate'
_diffrn_measured_fraction_theta_full 1.000
_diffrn_measured_fraction_theta_max 0.998
_diffrn_measurement_details
;
List of Runs (angles in degrees, time in seconds):

  # Type    Start    End  Width  t~exp~   \w     \q     \k     \f   Frames
#--------------------------------------------------------------------------
  1  \w     -2.00  24.00   0.25    3.84    --  -11.80  57.00  22.00  104
  2  \w    -47.00 -10.00   0.25    3.84    --  -11.80  57.00  22.00  148
  3  \w    -84.00  92.00   0.25    3.84    --    5.00  19.00 -60.00  704
  4  \w      8.00  33.00   0.25    3.84    --    5.00  57.00  22.00  100
  5  \w      0.00  26.00   0.25    3.84    --  -11.80  57.00 -60.00  104
  6  \w    -47.00  71.00   0.25    3.84    --  -11.80  57.00  90.00  472
  7  \w    -36.00 -10.00   0.25    3.84    --  -11.80  57.00 -60.00  104
;
_diffrn_measurement_device 'four-circle diffractometer'
_diffrn_measurement_device_type 'XtaLAB AFC11 (RINC): Kappa single'
_diffrn_measurement_method '\w scans'
_diffrn_orient_matrix_type 'CrysAlisPro convention (1999,Acta A55,543-557)'
_diffrn_orient_matrix_UB_11 0.0577469000
_diffrn_orient_matrix_UB_12 -0.0411841000
_diffrn_orient_matrix_UB_13 -0.0154479000
_diffrn_orient_matrix_UB_21 -0.0683515000
_diffrn_orient_matrix_UB_22 0.0467532000
_diffrn_orient_matrix_UB_23 -0.0206144000
_diffrn_orient_matrix_UB_31 0.0827509000
_diffrn_orient_matrix_UB_32 0.0671333000
_diffrn_orient_matrix_UB_33 0.0048734000
_diffrn_radiation_monochromator mirror
_diffrn_radiation_probe x-ray
_diffrn_radiation_type 'Mo K\a'
_diffrn_radiation_wavelength 0.71073
_diffrn_reflns_av_R_equivalents 0.0236
_diffrn_reflns_av_unetI/netI 0.0246
_diffrn_reflns_Laue_measured_fraction_full 1.000
_diffrn_reflns_Laue_measured_fraction_max 0.998
_diffrn_reflns_limit_h_max 7
_diffrn_reflns_limit_h_min -6
_diffrn_reflns_limit_k_max 10
_diffrn_reflns_limit_k_min -9
_diffrn_reflns_limit_l_max 32
_diffrn_reflns_limit_l_min -36
_diffrn_reflns_number 14685
_diffrn_reflns_point_group_measured_fraction_full 1.000
_diffrn_reflns_point_group_measured_fraction_max 0.998
_diffrn_reflns_theta_full 25.242
_diffrn_reflns_theta_max 27.483
_diffrn_reflns_theta_min 2.737
_diffrn_source 'Rotating-anode X-ray tube'
_diffrn_source_type 'Rigaku (Mo) X-ray Source'
_exptl_absorpt_coefficient_mu 0.076
_exptl_absorpt_correction_T_max 1.00000
_exptl_absorpt_correction_T_min 0.53065
_exptl_absorpt_correction_type multi-scan
_exptl_absorpt_process_details
;
CrysAlisPro 1.171.39.43a (Rigaku Oxford Diffraction, 2018)
Empirical absorption correction using spherical harmonics,
 implemented in SCALE3 ABSPACK scaling algorithm.
;
_exptl_crystal_colour colourless
_exptl_crystal_colour_primary colourless
_exptl_crystal_density_diffrn 1.217
_exptl_crystal_description block
_exptl_crystal_F_000 488
_exptl_crystal_size_max 0.671
_exptl_crystal_size_mid 0.584
_exptl_crystal_size_min 0.139
_refine_diff_density_max 0.170
_refine_diff_density_min -0.157
_refine_diff_density_rms 0.027
_refine_ls_extinction_method none
_refine_ls_goodness_of_fit_ref 1.046
_refine_ls_hydrogen_treatment constr
_refine_ls_matrix_type full
_refine_ls_number_parameters 164
_refine_ls_number_reflns 2908
_refine_ls_number_restraints 0
_refine_ls_restrained_S_all 1.046
_refine_ls_R_factor_all 0.0672
_refine_ls_R_factor_gt 0.0466
_refine_ls_shift/su_max 0.000
_refine_ls_shift/su_mean 0.000
_refine_ls_structure_factor_coef Fsqd
_refine_ls_weighting_details 'w=1/[\s^2^(Fo^2^)+(0.0755P)^2^+0.0957P] where P=(Fo^2^+2Fc^2^)/3'
_refine_ls_weighting_scheme calc
_refine_ls_wR_factor_gt 0.1352
_refine_ls_wR_factor_ref 0.1533
_reflns_Friedel_coverage 0.000
_reflns_number_gt 2005
_reflns_number_total 2908
_reflns_threshold_expression 'I > 2\s(I)'
_cod_data_source_file d0nj01268h2.cif
_cod_data_source_block c1-4h-cn
_cod_depositor_comments
;Adding full bibliography for 7059490--7059495.cif.

 Adding full bibliography for 7059490--7059495.cif.
;
_cod_database_code 7059491
_shelx_shelxl_version_number 2018/3
_chemical_oxdiff_formula C16H11NO
_shelx_space_group_comment
;
The symmetry employed for this shelxl refinement is uniquely defined
by the following loop, which should always be used as a source of
symmetry information in preference to the above space-group names.
They are only intended as comments.
;
_reflns_odcompleteness_completeness 99.74
_reflns_odcompleteness_iscentric 1
_reflns_odcompleteness_theta 27.42
_olex2_refinement_description
;
1. Fixed Uiso
 At 1.2 times of:
  All C(H) groups
 At 1.5 times of:
  All C(H,H,H) groups
2.a Aromatic/amide H refined with riding coordinates:
 C006(H006), C008(H008), C009(H009), C00B(H00B), C00C(H00C), C00D(H00D),
 C00E(H00E), C00F(H00F)
2.b Idealised Me refined as rotating group:
 C00I(H00A,H00G,H00H)
;
_olex2_submission_special_instructions 'No special instructions were received'
_oxdiff_exptl_absorpt_empirical_details
;
Empirical correction (ABSPACK) includes:
- Absorption correction using spherical harmonics
- Frame scaling
;
_oxdiff_exptl_absorpt_empirical_full_max 1.737
_oxdiff_exptl_absorpt_empirical_full_min 0.405

loop_
_space_group_symop_operation_xyz
'x, y, z'
'-x, y+1/2, -z+1/2'
'-x, -y, -z'
'x, -y-1/2, z-1/2'

loop_
_atom_site_label
_atom_site_type_symbol
_atom_site_fract_x
_atom_site_fract_y
_atom_site_fract_z
_atom_site_U_iso_or_equiv
_atom_site_adp_type
_atom_site_occupancy
_atom_site_site_symmetry_order
_atom_site_calc_flag
_atom_site_refinement_flags_posn
_atom_site_refinement_flags_adp
_atom_site_refinement_flags_occupancy
_atom_site_disorder_assembly
_atom_site_disorder_group
O1 O -0.0291(2) 0.38591(15) 0.43486(4) 0.0955(4) Uani 1 1 d . . . . .
C002 C 0.3572(2) 0.38076(16) 0.18042(5) 0.0659(3) Uani 1 1 d . . . . .
C003 C 0.1441(2) 0.37838(16) 0.30340(5) 0.0674(4) Uani 1 1 d . . . . .
C004 C 0.5285(2) 0.36292(17) 0.09972(5) 0.0683(4) Uani 1 1 d . . . . .
C005 C 0.0378(2) 0.38086(17) 0.39293(5) 0.0706(4) Uani 1 1 d . . . . .
C006 C -0.0624(2) 0.44900(17) 0.30694(5) 0.0718(4) Uani 1 1 d . . . . .
H006 H -0.166233 0.495782 0.279024 0.086 Uiso 1 1 calc R U . . .
C10 C 0.2714(3) 0.38538(18) 0.22240(6) 0.0735(4) Uani 1 1 d . . . . .
C008 C -0.1130(2) 0.44992(18) 0.35089(6) 0.0742(4) Uani 1 1 d . . . . .
H008 H -0.250919 0.497658 0.352617 0.089 Uiso 1 1 calc R U . . .
C009 C 0.5646(2) 0.29705(18) 0.18378(5) 0.0718(4) Uani 1 1 d . . . . .
H009 H 0.646453 0.246480 0.213482 0.086 Uiso 1 1 calc R U . . .
C00A C 0.2076(3) 0.38211(17) 0.25865(5) 0.0734(4) Uani 1 1 d . . . . .
C00B C 0.2387(2) 0.45559(18) 0.13576(5) 0.0725(4) Uani 1 1 d . . . . .
H00B H 0.100670 0.512295 0.133009 0.087 Uiso 1 1 calc R U . . .
C00C C 0.6483(2) 0.28867(18) 0.14398(5) 0.0716(4) Uani 1 1 d . . . . .
H00C H 0.786708 0.232649 0.146700 0.086 Uiso 1 1 calc R U . . .
C00D C 0.2928(2) 0.30881(18) 0.34596(5) 0.0737(4) Uani 1 1 d . . . . .
H00D H 0.429907 0.259584 0.344294 0.088 Uiso 1 1 calc R U . . .
C00E C 0.2438(2) 0.31041(19) 0.39032(5) 0.0753(4) Uani 1 1 d . . . . .
H00E H 0.347675 0.264739 0.418410 0.090 Uiso 1 1 calc R U . . .
C00F C 0.3219(2) 0.4472(2) 0.09565(5) 0.0751(4) Uani 1 1 d . . . . .
H00F H 0.240688 0.497596 0.065867 0.090 Uiso 1 1 calc R U . . .
C00G C 0.6214(3) 0.3540(2) 0.05847(6) 0.0843(4) Uani 1 1 d . . . . .
N00H N 0.6984(3) 0.3466(3) 0.02614(6) 0.1165(6) Uani 1 1 d . . . . .
C00I C 0.1247(4) 0.3225(3) 0.47926(7) 0.1162(7) Uani 1 1 d . . . . .
H00A H 0.159102 0.203469 0.475039 0.174 Uiso 1 1 calc R U . . .
H00G H 0.055090 0.332406 0.505622 0.174 Uiso 1 1 calc R U . . .
H00H H 0.264024 0.388880 0.487177 0.174 Uiso 1 1 calc R U . . .

loop_
_atom_site_aniso_label
_atom_site_aniso_U_11
_atom_site_aniso_U_22
_atom_site_aniso_U_33
_atom_site_aniso_U_23
_atom_site_aniso_U_13
_atom_site_aniso_U_12
O1 0.0969(8) 0.1023(8) 0.1013(8) 0.0144(6) 0.0507(7) 0.0149(6)
C002 0.0685(8) 0.0543(7) 0.0713(8) -0.0056(5) 0.0145(6) -0.0062(6)
C003 0.0689(8) 0.0536(7) 0.0790(8) -0.0051(6) 0.0204(6) -0.0053(6)
C004 0.0628(7) 0.0675(8) 0.0707(8) -0.0017(6) 0.0128(6) -0.0027(6)
C005 0.0687(8) 0.0613(8) 0.0879(9) 0.0036(6) 0.0321(7) -0.0011(6)
C006 0.0624(7) 0.0619(8) 0.0842(9) -0.0018(6) 0.0099(6) 0.0002(6)
C10 0.0802(9) 0.0613(8) 0.0761(9) -0.0065(6) 0.0182(7) -0.0038(6)
C008 0.0572(7) 0.0647(8) 0.1018(10) -0.0008(7) 0.0247(7) 0.0025(6)
C009 0.0722(8) 0.0646(8) 0.0701(8) 0.0028(6) 0.0071(6) 0.0045(6)
C00A 0.0800(9) 0.0593(8) 0.0792(9) -0.0074(6) 0.0204(7) -0.0045(6)
C00B 0.0606(7) 0.0716(9) 0.0815(9) 0.0041(7) 0.0145(6) 0.0068(6)
C00C 0.0626(7) 0.0668(8) 0.0801(9) 0.0010(6) 0.0124(6) 0.0071(6)
C00D 0.0641(7) 0.0694(8) 0.0913(9) 0.0060(7) 0.0280(7) 0.0076(6)
C00E 0.0665(8) 0.0747(9) 0.0858(9) 0.0136(7) 0.0238(7) 0.0097(6)
C00F 0.0632(7) 0.0821(9) 0.0730(8) 0.0093(7) 0.0083(6) 0.0064(6)
C00G 0.0732(9) 0.0955(11) 0.0824(10) 0.0041(8) 0.0196(8) 0.0081(8)
N00H 0.1065(11) 0.1527(16) 0.1002(11) 0.0115(10) 0.0455(9) 0.0235(10)
C00I 0.1363(17) 0.1242(16) 0.1003(12) 0.0243(11) 0.0535(12) 0.0224(13)

loop_
_atom_type_symbol
_atom_type_description
_atom_type_scat_dispersion_real
_atom_type_scat_dispersion_imag
_atom_type_scat_source
C C 0.0033 0.0016 'International Tables Vol C Tables 4.2.6.8 and 6.1.1.4'
H H 0.0000 0.0000 'International Tables Vol C Tables 4.2.6.8 and 6.1.1.4'
N N 0.0061 0.0033 'International Tables Vol C Tables 4.2.6.8 and 6.1.1.4'
O O 0.0106 0.0060 'International Tables Vol C Tables 4.2.6.8 and 6.1.1.4'

loop_
_exptl_crystal_face_index_h
_exptl_crystal_face_index_k
_exptl_crystal_face_index_l
_exptl_crystal_face_perp_dist
-2 11 4 0.3051
6 7 -1 0.3523
-6 -7 1 0.2127
-5 8 5 0.3132
7 7 -2 0.3503
-7 -6 2 0.2091
6 -8 -9 0.3358
0 1 -38 0.0702
-6 -8 -1 0.2450
0 0 38 0.0497
3 -5 -36 0.2182
6 0 -34 0.3364
7 7 -11 0.3573
2 -2 -39 0.1255
4 7 17 0.3050
6 5 -31 0.3131
-1 0 39 0.0746
1 0 -39 0.0663

loop_
_geom_angle_atom_site_label_1
_geom_angle_atom_site_label_2
_geom_angle_atom_site_label_3
_geom_angle
_geom_angle_site_symmetry_1
_geom_angle_site_symmetry_3
_geom_angle_publ_flag
C005 O1 C00I 118.34(13) . . ?
C009 C002 C10 119.62(12) . . ?
C00B C002 C10 121.84(12) . . ?
C00B C002 C009 118.54(13) . . ?
C006 C003 C00A 122.25(12) . . ?
C00D C003 C006 117.60(13) . . ?
C00D C003 C00A 120.11(12) . . ?
C00C C004 C00F 119.94(13) . . ?
C00C C004 C00G 119.20(12) . . ?
C00F C004 C00G 120.86(12) . . ?
O1 C005 C008 116.55(12) . . ?
O1 C005 C00E 123.98(13) . . ?
C008 C005 C00E 119.46(13) . . ?
C003 C006 H006 119.7 . . ?
C008 C006 C003 120.67(12) . . ?
C008 C006 H006 119.7 . . ?
C00A C10 C002 176.43(15) . . ?
C005 C008 H008 119.6 . . ?
C006 C008 C005 120.87(12) . . ?
C006 C008 H008 119.6 . . ?
C002 C009 H009 119.7 . . ?
C00C C009 C002 120.70(12) . . ?
C00C C009 H009 119.7 . . ?
C10 C00A C003 176.94(14) . . ?
C002 C00B H00B 119.5 . . ?
C00F C00B C002 120.97(12) . . ?
C00F C00B H00B 119.5 . . ?
C004 C00C H00C 119.9 . . ?
C009 C00C C004 120.24(12) . . ?
C009 C00C H00C 119.9 . . ?
C003 C00D H00D 119.0 . . ?
C00E C00D C003 122.05(12) . . ?
C00E C00D H00D 119.0 . . ?
C005 C00E H00E 120.3 . . ?
C00D C00E C005 119.33(13) . . ?
C00D C00E H00E 120.3 . . ?
C004 C00F H00F 120.2 . . ?
C00B C00F C004 119.62(12) . . ?
C00B C00F H00F 120.2 . . ?
N00H C00G C004 179.02(16) . . ?
O1 C00I H00A 109.5 . . ?
O1 C00I H00G 109.5 . . ?
O1 C00I H00H 109.5 . . ?
H00A C00I H00G 109.5 . . ?
H00A C00I H00H 109.5 . . ?
H00G C00I H00H 109.5 . . ?

loop_
_geom_bond_atom_site_label_1
_geom_bond_atom_site_label_2
_geom_bond_distance
_geom_bond_site_symmetry_2
_geom_bond_publ_flag
O1 C005 1.3595(17) . ?
O1 C00I 1.419(2) . ?
C002 C10 1.427(2) . ?
C002 C009 1.3962(19) . ?
C002 C00B 1.3868(18) . ?
C003 C006 1.399(2) . ?
C003 C00A 1.4249(19) . ?
C003 C00D 1.3880(19) . ?
C004 C00C 1.3785(18) . ?
C004 C00F 1.3902(19) . ?
C004 C00G 1.436(2) . ?
C005 C008 1.382(2) . ?
C005 C00E 1.387(2) . ?
C006 H006 0.9300 . ?
C006 C008 1.3629(19) . ?
C10 C00A 1.1956(19) . ?
C008 H008 0.9300 . ?
C009 H009 0.9300 . ?
C009 C00C 1.3630(19) . ?
C00B H00B 0.9300 . ?
C00B C00F 1.3695(19) . ?
C00C H00C 0.9300 . ?
C00D H00D 0.9300 . ?
C00D C00E 1.3693(19) . ?
C00E H00E 0.9300 . ?
C00F H00F 0.9300 . ?
C00G N00H 1.142(2) . ?
C00I H00A 0.9600 . ?
C00I H00G 0.9600 . ?
C00I H00H 0.9600 . ?

loop_
_geom_torsion_atom_site_label_1
_geom_torsion_atom_site_label_2
_geom_torsion_atom_site_label_3
_geom_torsion_atom_site_label_4
_geom_torsion
_geom_torsion_site_symmetry_1
_geom_torsion_site_symmetry_2
_geom_torsion_site_symmetry_3
_geom_torsion_site_symmetry_4
_geom_torsion_publ_flag
O1 C005 C008 C006 -179.23(12) . . . . ?
O1 C005 C00E C00D 178.73(12) . . . . ?
C002 C009 C00C C004 -0.1(2) . . . . ?
C002 C00B C00F C004 -0.2(2) . . . . ?
C003 C006 C008 C005 -0.2(2) . . . . ?
C003 C00D C00E C005 1.1(2) . . . . ?
C006 C003 C00D C00E -1.0(2) . . . . ?
C10 C002 C009 C00C 179.01(12) . . . . ?
C10 C002 C00B C00F -178.86(13) . . . . ?
C008 C005 C00E C00D -0.8(2) . . . . ?
C009 C002 C00B C00F 0.32(19) . . . . ?
C00A C003 C006 C008 -177.10(12) . . . . ?
C00A C003 C00D C00E 176.66(12) . . . . ?
C00B C002 C009 C00C -0.19(19) . . . . ?
C00C C004 C00F C00B -0.1(2) . . . . ?
C00D C003 C006 C008 0.51(19) . . . . ?
C00E C005 C008 C006 0.3(2) . . . . ?
C00F C004 C00C C009 0.2(2) . . . . ?
C00G C004 C00C C009 179.34(13) . . . . ?
C00G C004 C00F C00B -179.20(13) . . . . ?
C00I O1 C005 C008 -177.56(15) . . . . ?
C00I O1 C005 C00E 2.9(2) . . . . ?

loop_
_exptl_oxdiff_crystal_face_indexfrac_h
_exptl_oxdiff_crystal_face_indexfrac_k
_exptl_oxdiff_crystal_face_indexfrac_l
_exptl_oxdiff_crystal_face_x
_exptl_oxdiff_crystal_face_y
_exptl_oxdiff_crystal_face_z
-1.9890 10.6090 3.9727 -0.6132 0.5501 0.5670
6.2114 7.2264 -0.8780 0.0746 -0.0686 0.9948
-6.3090 -7.0839 0.9649 -0.0875 0.0801 -0.9929
-5.4628 8.3727 4.9793 -0.7372 0.6622 0.1343
6.5051 6.8387 -1.7948 0.1217 -0.0879 0.9887
-6.7821 -6.3948 2.2612 -0.1632 0.1180 -0.9795
5.7354 -8.0891 -9.0699 0.8045 -0.5832 -0.1126
0.2800 0.6580 -38.4278 0.5827 0.8038 -0.1199
-5.5800 -7.9685 -0.6058 0.0153 0.0213 -0.9997
0.2513 0.1055 37.7883 -0.5736 -0.7912 0.2120
3.0000 -5.0000 -36.0009 0.9353 0.3033 -0.2629
6.0000 -0.0000 -34.0008 0.8717 0.2908 0.3308
7.0000 7.0000 -11.0001 0.2859 0.0756 0.9956
2.0000 -2.0000 -39.0009 0.8003 0.5738 -0.1588
4.0000 7.0000 17.0005 -0.3199 -0.2966 0.8838
6.0000 5.0000 -31.0006 0.6195 0.4627 0.6811
-1.0000 0.0000 39.0009 -0.6602 -0.7356 0.1073
1.0000 -0.0000 -39.0009 0.6602 0.7356 -0.1073
